data_7118061
loop_
_publ_author_name
'Yin Zheng'
'Youming Wang'
'Zhenghong Zhou'

_publ_section_title
;
 Organocatalytic multicomponent synthesis of polysubstituted pyrroles from
 1,2-diones, aldehydes and arylamines
;
_journal_name_full Chem.Commun.
_journal_page_first 16652
_journal_paper_doi 10.1039/C5cc05624A
_journal_volume 51
_journal_year 2015
_chemical_formula_sum 'C35 H34 Cl2 N2 O4'
_chemical_formula_weight 617.54
_chemical_name_systematic
; 
 ? 
;
_space_group_IT_number 9
_symmetry_cell_setting triclinic
_symmetry_space_group_name_Hall 'C -2yc'
_symmetry_space_group_name_H-M 'C 1 c 1'
_atom_sites_solution_hydrogens geom
_atom_sites_solution_primary direct
_atom_sites_solution_secondary difmap
_audit_block_doi 10.5517/cc1jc9ck
_audit_creation_method SHELXL-97
_audit_update_record
;
2015-07-07 deposited with the CCDC.
2015-09-21 downloaded from the CCDC.
;
_cell_angle_alpha 90.00
_cell_angle_beta 108.458(2)
_cell_angle_gamma 90.00
_cell_formula_units_Z 4
_cell_length_a 26.271(4)
_cell_length_b 5.9202(8)
_cell_length_c 21.057(3)
_cell_measurement_reflns_used 5632
_cell_measurement_temperature 113(2)
_cell_measurement_theta_max 27.5
_cell_measurement_theta_min 3.3
_cell_volume 3106.5(8)
_computing_cell_refinement 'CrystalClear-SM Expert 2.1 b42'
_computing_data_collection 'CrystalClear-SM Expert 2.1 b42 (Rigaku, 2015)'
_computing_data_reduction 'CrystalClear-SM Expert 2.1 b42'
_computing_molecular_graphics 'CrystalStructure 4.1'
_computing_publication_material 'CrystalStructure 4.1 (Rigaku, 2014)'
_computing_structure_refinement 'SHELXL-97 (Sheldrick, 1997)'
_computing_structure_solution 'SHELXS-97 (Sheldrick, 1990)'
_diffrn_ambient_temperature 113(2)
_diffrn_detector_area_resol_mean 5.814
_diffrn_measured_fraction_theta_full 0.993
_diffrn_measured_fraction_theta_max 0.993
_diffrn_measurement_device_type 'Rigaku XtaLAB P200'
_diffrn_measurement_method '\w and \f scans'
_diffrn_radiation_monochromator multilayer
_diffrn_radiation_source 'rotating anode'
_diffrn_radiation_type MoK\a
_diffrn_radiation_wavelength 0.71073
_diffrn_reflns_av_R_equivalents 0.0164
_diffrn_reflns_av_sigmaI/netI 0.0145
_diffrn_reflns_limit_h_max 34
_diffrn_reflns_limit_h_min -34
_diffrn_reflns_limit_k_max 7
_diffrn_reflns_limit_k_min -7
_diffrn_reflns_limit_l_max 27
_diffrn_reflns_limit_l_min -27
_diffrn_reflns_number 18964
_diffrn_reflns_theta_full 27.56
_diffrn_reflns_theta_max 27.56
_diffrn_reflns_theta_min 3.26
_diffrn_standards_decay_% 0
_diffrn_standards_interval_count 0
_diffrn_standards_interval_time 0
_diffrn_standards_number 0
_exptl_absorpt_coefficient_mu 0.251
_exptl_absorpt_correction_T_max 0.9705
_exptl_absorpt_correction_T_min 0.9515
_exptl_absorpt_correction_type multi-scan
_exptl_absorpt_process_details 'REQAB (Rigaku, 1998)'
_exptl_crystal_colour Colorless
_exptl_crystal_density_diffrn 1.320
_exptl_crystal_density_meas 0
_exptl_crystal_density_method 'not measured'
_exptl_crystal_description Prism
_exptl_crystal_F_000 1296
_exptl_crystal_size_max 0.20
_exptl_crystal_size_mid 0.18
_exptl_crystal_size_min 0.12
_refine_diff_density_max 0.391
_refine_diff_density_min -0.345
_refine_diff_density_rms 0.036
_refine_ls_abs_structure_details 'Flack H D (1983), Acta Cryst. A39, 876-881'
_refine_ls_abs_structure_Flack 0.00(5)
_refine_ls_extinction_method none
_refine_ls_goodness_of_fit_ref 0.997
_refine_ls_hydrogen_treatment constr
_refine_ls_matrix_type full
_refine_ls_number_parameters 463
_refine_ls_number_reflns 6938
_refine_ls_number_restraints 110
_refine_ls_restrained_S_all 1.047
_refine_ls_R_factor_all 0.0314
_refine_ls_R_factor_gt 0.0306
_refine_ls_shift/su_max 0.001
_refine_ls_shift/su_mean 0.000
_refine_ls_structure_factor_coef Fsqd
_refine_ls_weighting_details 'calc w=1/[\s^2^(Fo^2^)+(0.0486P)^2^+1.6982P] where P=(Fo^2^+2Fc^2^)/3'
_refine_ls_weighting_scheme calc
_refine_ls_wR_factor_gt 0.0813
_refine_ls_wR_factor_ref 0.0820
_reflns_number_gt 6753
_reflns_number_total 6938
_reflns_threshold_expression >2sigma(I)
_cod_data_source_file c5cc05624a2.cif
_cod_data_source_block shelx
_cod_depositor_comments
;
The following automatic conversions were performed:

'_refine_ls_hydrogen_treatment' value 'CONSTR' changed to 'constr'
according to the built-in table from CIF Core dictionary named
'cif_core.dic' version 2.4.1 from 2010-06-29.

Automatic conversion script
Id: cif_fix_values 4093 2015-10-18 17:28:56Z antanas 
;
_cod_original_sg_symbol_H-M P-1
_cod_database_code 7118061

loop_
_symmetry_equiv_pos_as_xyz
'x, y, z'
'x, -y, z+1/2'
'x+1/2, y+1/2, z'
'x+1/2, -y+1/2, z+1/2'

loop_
_atom_site_label
_atom_site_type_symbol
_atom_site_fract_x
_atom_site_fract_y
_atom_site_fract_z
_atom_site_U_iso_or_equiv
_atom_site_adp_type
_atom_site_occupancy
_atom_site_symmetry_multiplicity
_atom_site_calc_flag
_atom_site_refinement_flags
_atom_site_disorder_assembly
_atom_site_disorder_group
O1 O 0.56997(4) 0.5877(2) 0.21285(6) 0.0307(2) Uani 1 1 d . . .
O2 O 0.21545(5) 0.36964(19) -0.27770(6) 0.0301(2) Uani 1 1 d . . .
N1 N 0.34794(4) 0.62904(19) 0.09987(5) 0.0160(2) Uani 1 1 d . . .
N2 N 0.22590(4) 0.7599(2) -0.03261(6) 0.0201(2) Uani 1 1 d . A .
C1 C 0.30406(6) 0.1192(2) 0.16802(7) 0.0213(3) Uani 1 1 d . . .
H1A H 0.2780 0.0791 0.1268 0.026 Uiso 1 1 calc R . .
C2 C 0.31739(6) -0.0337(2) 0.22060(8) 0.0236(3) Uani 1 1 d . . .
H2A H 0.3005 -0.1774 0.2152 0.028 Uiso 1 1 calc R . .
C3 C 0.35546(6) 0.0228(3) 0.28118(8) 0.0261(3) Uani 1 1 d . . .
H3A H 0.3649 -0.0823 0.3171 0.031 Uiso 1 1 calc R . .
C4 C 0.37960(6) 0.2346(3) 0.28878(8) 0.0257(3) Uani 1 1 d . . .
H4A H 0.4054 0.2744 0.3303 0.031 Uiso 1 1 calc R . .
C5 C 0.36638(6) 0.3882(2) 0.23641(7) 0.0217(3) Uani 1 1 d . . .
H5A H 0.3831 0.5324 0.2423 0.026 Uiso 1 1 calc R . .
C6 C 0.32857(5) 0.3324(2) 0.17486(7) 0.0186(3) Uani 1 1 d . . .
C7 C 0.31222(5) 0.4886(2) 0.11742(7) 0.0179(3) Uani 1 1 d . . .
C8 C 0.26215(5) 0.5245(2) 0.07250(7) 0.0191(3) Uani 1 1 d . . .
H8A H 0.2299 0.4513 0.0722 0.023 Uiso 1 1 calc R . .
C9 C 0.26741(5) 0.6908(2) 0.02666(7) 0.0179(3) Uani 1 1 d . . .
C10 C 0.32073(5) 0.7549(2) 0.04394(7) 0.0164(2) Uani 1 1 d . . .
C11 C 0.34653(5) 0.9197(2) 0.01151(6) 0.0161(2) Uani 1 1 d . . .
C12 C 0.39534(5) 0.8753(2) -0.00006(7) 0.0188(3) Uani 1 1 d . . .
H12A H 0.4130 0.7351 0.0136 0.023 Uiso 1 1 calc R . .
C13 C 0.41792(6) 1.0347(3) -0.03130(7) 0.0226(3) Uani 1 1 d . . .
H13A H 0.4513 1.0044 -0.0381 0.027 Uiso 1 1 calc R . .
C14 C 0.39190(6) 1.2388(3) -0.05278(7) 0.0232(3) Uani 1 1 d . . .
H14A H 0.4075 1.3475 -0.0742 0.028 Uiso 1 1 calc R . .
C15 C 0.34319(6) 1.2828(2) -0.04281(7) 0.0209(3) Uani 1 1 d . . .
H15A H 0.3249 1.4206 -0.0583 0.025 Uiso 1 1 calc R . .
C16 C 0.32102(5) 1.1264(2) -0.01026(7) 0.0178(3) Uani 1 1 d . . .
H16A H 0.2881 1.1598 -0.0026 0.021 Uiso 1 1 calc R . .
C17 C 0.40504(5) 0.6235(2) 0.13036(7) 0.0170(2) Uani 1 1 d . . .
C18 C 0.43168(5) 0.8089(2) 0.16554(7) 0.0176(2) Uani 1 1 d . . .
H18A H 0.4121 0.9394 0.1701 0.021 Uiso 1 1 calc R . .
C19 C 0.48743(6) 0.8034(2) 0.19427(7) 0.0208(3) Uani 1 1 d . . .
H19A H 0.5060 0.9302 0.2183 0.025 Uiso 1 1 calc R . .
C20 C 0.51543(6) 0.6110(3) 0.18736(7) 0.0218(3) Uani 1 1 d . . .
C21 C 0.48811(6) 0.4231(2) 0.15239(8) 0.0238(3) Uani 1 1 d . . .
H21A H 0.5074 0.2912 0.1483 0.029 Uiso 1 1 calc R . .
C22 C 0.43302(5) 0.4304(2) 0.12388(7) 0.0197(3) Uani 1 1 d . . .
H22A H 0.4143 0.3036 0.0999 0.024 Uiso 1 1 calc R . .
C23 C 0.59957(6) 0.7790(3) 0.24675(9) 0.0336(4) Uani 1 1 d . . .
H23A H 0.5940 0.9064 0.2156 0.050 Uiso 1 1 calc R . .
H23B H 0.6378 0.7414 0.2635 0.050 Uiso 1 1 calc R . .
H23C H 0.5871 0.8203 0.2844 0.050 Uiso 1 1 calc R . .
C24 C 0.22437(5) 0.6510(2) -0.09461(7) 0.0202(3) Uani 1 1 d . . .
C25 C 0.25048(5) 0.7485(2) -0.13632(7) 0.0222(3) Uani 1 1 d . . .
H25A H 0.2700 0.8853 -0.1236 0.027 Uiso 1 1 calc R . .
C26 C 0.24784(6) 0.6453(3) -0.19597(8) 0.0236(3) Uani 1 1 d . . .
H26A H 0.2661 0.7099 -0.2240 0.028 Uiso 1 1 calc R . .
C27 C 0.21841(6) 0.4461(2) -0.21549(8) 0.0234(3) Uani 1 1 d . . .
C28 C 0.19379(6) 0.3453(2) -0.17332(8) 0.0262(3) Uani 1 1 d . . .
H28A H 0.1749 0.2069 -0.1857 0.031 Uiso 1 1 calc R . .
C29 C 0.19692(6) 0.4485(2) -0.11283(8) 0.0241(3) Uani 1 1 d . . .
H29A H 0.1802 0.3800 -0.0838 0.029 Uiso 1 1 calc R . .
C30 C 0.18405(7) 0.1725(3) -0.30194(10) 0.0345(4) Uani 1 1 d . . .
H30A H 0.1852 0.1363 -0.3469 0.052 Uiso 1 1 calc R . .
H30B H 0.1468 0.2003 -0.3038 0.052 Uiso 1 1 calc R . .
H30C H 0.1986 0.0455 -0.2718 0.052 Uiso 1 1 calc R . .
C31 C 0.18460(6) 0.8956(3) -0.03025(12) 0.0398(5) Uani 1 1 d D . .
O3 O 0.18140(17) 0.9719(7) 0.0264(2) 0.0222(9) Uani 0.5415(15) 1 d PDU A 1
O4 O 0.11049(7) 1.1257(3) -0.07583(9) 0.0214(4) Uani 0.5415(15) 1 d PDU A 1
C32 C 0.1374(2) 0.9282(12) -0.0840(3) 0.0232(11) Uani 0.5415(15) 1 d PDU A 1
H32A H 0.1135 0.7965 -0.0876 0.028 Uiso 0.5415(15) 1 calc PR A 1
H32D H 0.1465 0.9387 -0.1262 0.028 Uiso 0.5415(15) 1 calc PR A 1
C33 C 0.06463(13) 1.1619(6) -0.13340(15) 0.0327(7) Uani 0.5415(15) 1 d PDU A 1
H33A H 0.0383 1.0383 -0.1378 0.039 Uiso 0.5415(15) 1 calc PR A 1
H33B H 0.0755 1.1649 -0.1743 0.039 Uiso 0.5415(15) 1 calc PR A 1
C34 C 0.0400(2) 1.3841(10) -0.1247(3) 0.0496(15) Uani 0.5415(15) 1 d PDU A 1
H34A H 0.0085 1.4134 -0.1638 0.074 Uiso 0.5415(15) 1 calc PR A 1
H34B H 0.0664 1.5051 -0.1203 0.074 Uiso 0.5415(15) 1 calc PR A 1
H34C H 0.0291 1.3788 -0.0843 0.074 Uiso 0.5415(15) 1 calc PR A 1
Cl1 Cl 0.02640(4) 1.03546(18) 0.01617(6) 0.0543(3) Uani 0.5415(15) 1 d PDU A 1
Cl2 Cl 0.07153(5) 1.4802(2) 0.06466(6) 0.0571(3) Uani 0.5415(15) 1 d PDU A 1
C35 C 0.08482(16) 1.1870(7) 0.06218(18) 0.0486(10) Uani 0.5415(15) 1 d PDU A 1
H35A H 0.0981 1.1273 0.1084 0.058 Uiso 0.5415(15) 1 calc PR A 1
H35B H 0.1133 1.1639 0.0412 0.058 Uiso 0.5415(15) 1 calc PR A 1
O3' O 0.14881(17) 0.9326(9) -0.0954(2) 0.0205(9) Uani 0.4585(15) 1 d PDU A 2
O4' O 0.14514(9) 1.1697(4) 0.01029(11) 0.0226(5) Uani 0.4585(15) 1 d PDU A 2
C32' C 0.1920(3) 1.0156(14) 0.0350(5) 0.0302(18) Uani 0.4585(15) 1 d PDU A 2
H32B H 0.1887 0.9124 0.0705 0.036 Uiso 0.4585(15) 1 calc PR A 2
H32C H 0.2265 1.0984 0.0508 0.036 Uiso 0.4585(15) 1 calc PR A 2
C33' C 0.12838(14) 1.2322(6) 0.06630(16) 0.0263(7) Uani 0.4585(15) 1 d PDU A 2
H33C H 0.1599 1.2439 0.1072 0.032 Uiso 0.4585(15) 1 calc PR A 2
H33D H 0.1038 1.1165 0.0740 0.032 Uiso 0.4585(15) 1 calc PR A 2
C34' C 0.10001(18) 1.4583(7) 0.05091(19) 0.0345(8) Uani 0.4585(15) 1 d PDU A 2
H34D H 0.0885 1.5052 0.0889 0.052 Uiso 0.4585(15) 1 calc PR A 2
H34E H 0.0686 1.4445 0.0108 0.052 Uiso 0.4585(15) 1 calc PR A 2
H34F H 0.1246 1.5715 0.0431 0.052 Uiso 0.4585(15) 1 calc PR A 2
Cl1' Cl 0.02257(6) 1.4342(3) -0.13783(8) 0.0460(4) Uani 0.4585(15) 1 d PDU A 2
Cl2' Cl 0.00809(5) 1.0112(2) -0.07441(8) 0.0592(4) Uani 0.4585(15) 1 d PDU A 2
C35' C 0.0355(2) 1.1402(8) -0.1332(2) 0.0477(11) Uani 0.4585(15) 1 d PDU A 2
H35C H 0.0747 1.1136 -0.1193 0.057 Uiso 0.4585(15) 1 calc PR A 2
H35D H 0.0193 1.0712 -0.1779 0.057 Uiso 0.4585(15) 1 calc PR A 2

loop_
_atom_site_aniso_label
_atom_site_aniso_U_11
_atom_site_aniso_U_22
_atom_site_aniso_U_33
_atom_site_aniso_U_23
_atom_site_aniso_U_13
_atom_site_aniso_U_12
O1 0.0163(5) 0.0292(6) 0.0407(7) -0.0015(5) 0.0004(5) 0.0006(4)
O2 0.0302(6) 0.0232(5) 0.0380(6) -0.0059(5) 0.0124(5) -0.0018(4)
N1 0.0149(5) 0.0155(5) 0.0172(5) -0.0001(4) 0.0044(4) -0.0010(4)
N2 0.0124(5) 0.0207(5) 0.0259(6) 0.0045(5) 0.0042(4) 0.0026(4)
C1 0.0246(7) 0.0207(7) 0.0226(7) -0.0022(5) 0.0130(6) -0.0001(5)
C2 0.0276(7) 0.0178(6) 0.0318(8) 0.0020(6) 0.0183(6) 0.0016(5)
C3 0.0277(7) 0.0258(7) 0.0290(7) 0.0104(6) 0.0147(6) 0.0087(6)
C4 0.0238(7) 0.0303(7) 0.0226(7) 0.0035(6) 0.0066(6) 0.0050(6)
C5 0.0205(6) 0.0217(6) 0.0229(7) 0.0003(5) 0.0071(5) 0.0003(5)
C6 0.0209(6) 0.0185(6) 0.0192(6) 0.0011(5) 0.0102(5) 0.0020(5)
C7 0.0199(6) 0.0168(6) 0.0185(6) -0.0019(5) 0.0084(5) -0.0017(5)
C8 0.0178(6) 0.0196(6) 0.0221(6) 0.0003(5) 0.0093(5) -0.0007(5)
C9 0.0160(6) 0.0183(6) 0.0204(6) -0.0001(5) 0.0071(5) 0.0015(5)
C10 0.0167(6) 0.0158(6) 0.0167(6) -0.0007(5) 0.0054(5) 0.0026(5)
C11 0.0164(6) 0.0162(6) 0.0147(6) -0.0015(5) 0.0036(5) -0.0014(5)
C12 0.0172(6) 0.0200(6) 0.0189(6) 0.0015(5) 0.0052(5) 0.0019(5)
C13 0.0185(6) 0.0289(7) 0.0216(7) -0.0001(5) 0.0081(5) -0.0017(5)
C14 0.0291(7) 0.0211(7) 0.0198(6) 0.0013(5) 0.0083(6) -0.0069(6)
C15 0.0265(7) 0.0155(6) 0.0176(6) -0.0007(5) 0.0026(5) 0.0007(5)
C16 0.0166(6) 0.0182(6) 0.0162(6) -0.0032(5) 0.0019(5) 0.0007(5)
C17 0.0160(6) 0.0187(6) 0.0151(6) 0.0015(5) 0.0031(5) -0.0008(5)
C18 0.0188(6) 0.0154(6) 0.0184(6) -0.0008(5) 0.0056(5) -0.0011(5)
C19 0.0191(6) 0.0202(6) 0.0211(6) -0.0009(5) 0.0035(5) -0.0046(5)
C20 0.0157(6) 0.0234(7) 0.0234(7) 0.0037(5) 0.0021(5) -0.0007(5)
C21 0.0202(7) 0.0177(6) 0.0314(8) 0.0005(6) 0.0052(6) 0.0030(5)
C22 0.0189(6) 0.0166(6) 0.0219(7) -0.0011(5) 0.0039(5) -0.0025(5)
C23 0.0176(7) 0.0370(9) 0.0385(9) -0.0032(7) -0.0021(6) -0.0046(6)
C24 0.0126(6) 0.0203(6) 0.0230(7) 0.0036(5) -0.0009(5) 0.0011(5)
C25 0.0148(6) 0.0210(6) 0.0262(7) 0.0020(5) -0.0001(5) -0.0022(5)
C26 0.0164(6) 0.0234(7) 0.0285(7) 0.0029(6) 0.0037(5) -0.0009(5)
C27 0.0166(6) 0.0186(6) 0.0316(8) 0.0010(5) 0.0029(6) 0.0045(5)
C28 0.0222(7) 0.0159(6) 0.0370(8) 0.0014(6) 0.0044(6) -0.0011(5)
C29 0.0179(6) 0.0194(6) 0.0325(8) 0.0071(6) 0.0041(6) 0.0003(5)
C30 0.0327(8) 0.0256(8) 0.0431(9) -0.0089(7) 0.0090(7) -0.0039(6)
C31 0.0195(7) 0.0209(7) 0.0865(15) 0.0164(8) 0.0272(9) 0.0032(6)
O3 0.046(2) 0.0118(15) 0.0150(15) -0.0024(12) 0.0187(15) 0.0070(15)
O4 0.0137(8) 0.0286(10) 0.0204(9) 0.0060(7) 0.0035(7) 0.0058(7)
C32 0.0071(19) 0.0282(17) 0.031(2) 0.0034(15) 0.0018(14) 0.0002(14)
C33 0.0147(13) 0.0540(19) 0.0272(15) 0.0108(13) 0.0036(12) 0.0095(13)
C34 0.041(3) 0.062(3) 0.051(3) 0.021(2) 0.021(2) 0.025(2)
Cl1 0.0596(6) 0.0535(6) 0.0642(7) 0.0157(5) 0.0403(5) 0.0049(5)
Cl2 0.0570(6) 0.0632(7) 0.0457(5) -0.0028(5) 0.0087(5) 0.0132(5)
C35 0.050(2) 0.067(2) 0.0313(16) 0.0088(16) 0.0170(15) 0.0297(18)
O3' 0.0086(18) 0.0213(14) 0.0256(18) 0.0022(11) -0.0031(12) 0.0034(13)
O4' 0.0219(10) 0.0255(11) 0.0219(10) 0.0014(9) 0.0091(9) 0.0052(9)
C32' 0.033(2) 0.022(3) 0.032(3) -0.012(2) 0.0056(19) -0.0072(19)
C33' 0.0281(16) 0.0339(17) 0.0199(15) -0.0042(13) 0.0118(13) 0.0027(13)
C34' 0.0390(19) 0.041(2) 0.0280(18) -0.0073(14) 0.0172(16) 0.0141(16)
Cl1' 0.0394(8) 0.0548(9) 0.0431(7) 0.0143(6) 0.0120(6) -0.0069(6)
Cl2' 0.0373(6) 0.0474(6) 0.0931(10) 0.0226(6) 0.0210(6) 0.0000(5)
C35' 0.039(2) 0.058(3) 0.047(2) 0.0025(19) 0.015(2) 0.016(2)

loop_
_atom_type_symbol
_atom_type_description
_atom_type_scat_dispersion_real
_atom_type_scat_dispersion_imag
_atom_type_scat_source
C C 0.0033 0.0016 'International Tables Vol C Tables 4.2.6.8 and 6.1.1.4'
H H 0.0000 0.0000 'International Tables Vol C Tables 4.2.6.8 and 6.1.1.4'
N N 0.0061 0.0033 'International Tables Vol C Tables 4.2.6.8 and 6.1.1.4'
O O 0.0106 0.0060 'International Tables Vol C Tables 4.2.6.8 and 6.1.1.4'
Cl Cl 0.1484 0.1585 'International Tables Vol C Tables 4.2.6.8 and 6.1.1.4'

loop_
_geom_angle_atom_site_label_1
_geom_angle_atom_site_label_2
_geom_angle_atom_site_label_3
_geom_angle
_geom_angle_site_symmetry_1
_geom_angle_site_symmetry_3
C20 O1 C23 116.88(12) . .
C27 O2 C30 117.73(13) . .
C10 N1 C7 109.76(11) . .
C10 N1 C17 125.32(11) . .
C7 N1 C17 124.52(11) . .
C31 N2 C9 122.10(14) . .
C31 N2 C24 120.06(14) . .
C9 N2 C24 117.09(11) . .
C2 C1 C6 120.90(14) . .
C2 C1 H1A 119.5 . .
C6 C1 H1A 119.5 . .
C1 C2 C3 120.13(14) . .
C1 C2 H2A 119.9 . .
C3 C2 H2A 119.9 . .
C2 C3 C4 119.48(14) . .
C2 C3 H3A 120.3 . .
C4 C3 H3A 120.3 . .
C5 C4 C3 120.63(15) . .
C5 C4 H4A 119.7 . .
C3 C4 H4A 119.7 . .
C4 C5 C6 120.47(14) . .
C4 C5 H5A 119.8 . .
C6 C5 H5A 119.8 . .
C5 C6 C1 118.39(13) . .
C5 C6 C7 123.24(12) . .
C1 C6 C7 118.35(12) . .
C8 C7 N1 107.73(12) . .
C8 C7 C6 129.03(12) . .
N1 C7 C6 123.24(12) . .
C7 C8 C9 107.39(12) . .
C7 C8 H8A 126.3 . .
C9 C8 H8A 126.3 . .
C10 C9 C8 108.70(12) . .
C10 C9 N2 125.34(12) . .
C8 C9 N2 125.52(12) . .
C9 C10 N1 106.42(11) . .
C9 C10 C11 129.46(12) . .
N1 C10 C11 124.11(11) . .
C16 C11 C12 118.37(12) . .
C16 C11 C10 119.18(11) . .
C12 C11 C10 122.43(12) . .
C13 C12 C11 120.44(13) . .
C13 C12 H12A 119.8 . .
C11 C12 H12A 119.8 . .
C12 C13 C14 120.35(13) . .
C12 C13 H13A 119.8 . .
C14 C13 H13A 119.8 . .
C15 C14 C13 119.77(13) . .
C15 C14 H14A 120.1 . .
C13 C14 H14A 120.1 . .
C14 C15 C16 120.15(13) . .
C14 C15 H15A 119.9 . .
C16 C15 H15A 119.9 . .
C15 C16 C11 120.89(12) . .
C15 C16 H16A 119.6 . .
C11 C16 H16A 119.6 . .
C18 C17 C22 120.77(12) . .
C18 C17 N1 120.13(12) . .
C22 C17 N1 119.09(12) . .
C17 C18 C19 119.79(12) . .
C17 C18 H18A 120.1 . .
C19 C18 H18A 120.1 . .
C20 C19 C18 119.44(13) . .
C20 C19 H19A 120.3 . .
C18 C19 H19A 120.3 . .
O1 C20 C19 124.43(13) . .
O1 C20 C21 115.15(13) . .
C19 C20 C21 120.43(13) . .
C22 C21 C20 119.76(13) . .
C22 C21 H21A 120.1 . .
C20 C21 H21A 120.1 . .
C21 C22 C17 119.81(13) . .
C21 C22 H22A 120.1 . .
C17 C22 H22A 120.1 . .
O1 C23 H23A 109.5 . .
O1 C23 H23B 109.5 . .
H23A C23 H23B 109.5 . .
O1 C23 H23C 109.5 . .
H23A C23 H23C 109.5 . .
H23B C23 H23C 109.5 . .
C29 C24 C25 119.85(14) . .
C29 C24 N2 119.87(13) . .
C25 C24 N2 120.28(13) . .
C26 C25 C24 119.74(13) . .
C26 C25 H25A 120.1 . .
C24 C25 H25A 120.1 . .
C25 C26 C27 120.33(14) . .
C25 C26 H26A 119.8 . .
C27 C26 H26A 119.8 . .
O2 C27 C28 125.11(14) . .
O2 C27 C26 114.83(13) . .
C28 C27 C26 120.04(14) . .
C27 C28 C29 119.50(14) . .
C27 C28 H28A 120.3 . .
C29 C28 H28A 120.3 . .
C24 C29 C28 120.46(14) . .
C24 C29 H29A 119.8 . .
C28 C29 H29A 119.8 . .
O2 C30 H30A 109.5 . .
O2 C30 H30B 109.5 . .
H30A C30 H30B 109.5 . .
O2 C30 H30C 109.5 . .
H30A C30 H30C 109.5 . .
H30B C30 H30C 109.5 . .
O3 C31 N2 121.4(2) . .
O3 C31 C32 113.3(3) . .
N2 C31 C32 124.1(3) . .
O3 C31 O3' 128.2(3) . .
N2 C31 O3' 110.4(2) . .
C32 C31 O3' 17.9(2) . .
O3 C31 C32' 13.3(5) . .
N2 C31 C32' 115.9(3) . .
C32 C31 C32' 119.9(4) . .
O3' C31 C32' 131.9(4) . .
C32 O4 C33 110.0(3) . .
C31 C32 O4 111.4(5) . .
C31 C32 H32A 109.3 . .
O4 C32 H32A 109.3 . .
C31 C32 H32D 109.3 . .
O4 C32 H32D 109.3 . .
H32A C32 H32D 108.0 . .
O4 C33 C34 107.9(3) . .
O4 C33 H33A 110.1 . .
C34 C33 H33A 110.1 . .
O4 C33 H33B 110.1 . .
C34 C33 H33B 110.1 . .
H33A C33 H33B 108.4 . .
C33 C34 H34A 109.5 . .
C33 C34 H34B 109.5 . .
H34A C34 H34B 109.5 . .
C33 C34 H34C 109.5 . .
H34A C34 H34C 109.5 . .
H34B C34 H34C 109.5 . .
Cl2 C35 Cl1 111.5(2) . .
Cl2 C35 H35A 109.3 . .
Cl1 C35 H35A 109.3 . .
Cl2 C35 H35B 109.3 . .
Cl1 C35 H35B 109.3 . .
H35A C35 H35B 108.0 . .
C33' O4' C32' 107.9(5) . .
O4' C32' C31 96.7(5) . .
O4' C32' H32B 112.4 . .
C31 C32' H32B 112.4 . .
O4' C32' H32C 112.4 . .
C31 C32' H32C 112.4 . .
H32B C32' H32C 110.0 . .
O4' C33' C34' 108.1(3) . .
O4' C33' H33C 110.1 . .
C34' C33' H33C 110.1 . .
O4' C33' H33D 110.1 . .
C34' C33' H33D 110.1 . .
H33C C33' H33D 108.4 . .
C33' C34' H34D 109.5 . .
C33' C34' H34E 109.5 . .
H34D C34' H34E 109.5 . .
C33' C34' H34F 109.5 . .
H34D C34' H34F 109.5 . .
H34E C34' H34F 109.5 . .
Cl1' C35' Cl2' 110.2(3) . .
Cl1' C35' H35C 109.6 . .
Cl2' C35' H35C 109.6 . .
Cl1' C35' H35D 109.6 . .
Cl2' C35' H35D 109.6 . .
H35C C35' H35D 108.1 . .

loop_
_geom_bond_atom_site_label_1
_geom_bond_atom_site_label_2
_geom_bond_distance
_geom_bond_site_symmetry_2
O1 C20 1.3687(17) .
O1 C23 1.430(2) .
O2 C27 1.365(2) .
O2 C30 1.427(2) .
N1 C10 1.3856(17) .
N1 C7 1.3887(17) .
N1 C17 1.4331(16) .
N2 C31 1.3636(19) .
N2 C9 1.4326(18) .
N2 C24 1.4452(19) .
C1 C2 1.387(2) .
C1 C6 1.4033(19) .
C1 H1A 0.9500 .
C2 C3 1.390(2) .
C2 H2A 0.9500 .
C3 C4 1.392(2) .
C3 H3A 0.9500 .
C4 C5 1.386(2) .
C4 H4A 0.9500 .
C5 C6 1.400(2) .
C5 H5A 0.9500 .
C6 C7 1.4742(19) .
C7 C8 1.372(2) .
C8 C9 1.4155(19) .
C8 H8A 0.9500 .
C9 C10 1.3843(18) .
C10 C11 1.4731(18) .
C11 C16 1.4009(18) .
C11 C12 1.4037(18) .
C12 C13 1.3864(19) .
C12 H12A 0.9500 .
C13 C14 1.391(2) .
C13 H13A 0.9500 .
C14 C15 1.386(2) .
C14 H14A 0.9500 .
C15 C16 1.385(2) .
C15 H15A 0.9500 .
C16 H16A 0.9500 .
C17 C18 1.3838(18) .
C17 C22 1.3891(19) .
C18 C19 1.3966(19) .
C18 H18A 0.9500 .
C19 C20 1.388(2) .
C19 H19A 0.9500 .
C20 C21 1.400(2) .
C21 C22 1.3808(19) .
C21 H21A 0.9500 .
C22 H22A 0.9500 .
C23 H23A 0.9800 .
C23 H23B 0.9800 .
C23 H23C 0.9800 .
C24 C29 1.3891(19) .
C24 C25 1.399(2) .
C25 C26 1.378(2) .
C25 H25A 0.9500 .
C26 C27 1.399(2) .
C26 H26A 0.9500 .
C27 C28 1.388(2) .
C28 C29 1.391(2) .
C28 H28A 0.9500 .
C29 H29A 0.9500 .
C30 H30A 0.9800 .
C30 H30B 0.9800 .
C30 H30C 0.9800 .
C31 O3 1.303(5) .
C31 C32 1.402(7) .
C31 O3' 1.413(5) .
C31 C32' 1.503(10) .
O4 C32 1.406(6) .
O4 C33 1.429(3) .
C32 H32A 0.9900 .
C32 H32D 0.9900 .
C33 C34 1.503(6) .
C33 H33A 0.9900 .
C33 H33B 0.9900 .
C34 H34A 0.9800 .
C34 H34B 0.9800 .
C34 H34C 0.9800 .
Cl1 C35 1.777(4) .
Cl2 C35 1.775(4) .
C35 H35A 0.9900 .
C35 H35B 0.9900 .
O4' C33' 1.432(3) .
O4' C32' 1.488(8) .
C32' H32B 0.9900 .
C32' H32C 0.9900 .
C33' C34' 1.517(5) .
C33' H33C 0.9900 .
C33' H33D 0.9900 .
C34' H34D 0.9800 .
C34' H34E 0.9800 .
C34' H34F 0.9800 .
Cl1' C35' 1.770(5) .
Cl2' C35' 1.789(5) .
C35' H35C 0.9900 .
C35' H35D 0.9900 .

loop_
_geom_torsion_atom_site_label_1
_geom_torsion_atom_site_label_2
_geom_torsion_atom_site_label_3
_geom_torsion_atom_site_label_4
_geom_torsion
_geom_torsion_site_symmetry_1
_geom_torsion_site_symmetry_2
_geom_torsion_site_symmetry_3
_geom_torsion_site_symmetry_4
C6 C1 C2 C3 0.0(2) . . . .
C1 C2 C3 C4 0.7(2) . . . .
C2 C3 C4 C5 -0.6(2) . . . .
C3 C4 C5 C6 -0.2(2) . . . .
C4 C5 C6 C1 0.8(2) . . . .
C4 C5 C6 C7 179.26(13) . . . .
C2 C1 C6 C5 -0.76(19) . . . .
C2 C1 C6 C7 -179.26(12) . . . .
C10 N1 C7 C8 0.14(15) . . . .
C17 N1 C7 C8 -172.96(12) . . . .
C10 N1 C7 C6 179.90(12) . . . .
C17 N1 C7 C6 6.80(19) . . . .
C5 C6 C7 C8 -140.42(15) . . . .
C1 C6 C7 C8 38.0(2) . . . .
C5 C6 C7 N1 39.88(19) . . . .
C1 C6 C7 N1 -141.70(13) . . . .
N1 C7 C8 C9 -0.13(15) . . . .
C6 C7 C8 C9 -179.87(13) . . . .
C7 C8 C9 C10 0.07(15) . . . .
C7 C8 C9 N2 172.73(12) . . . .
C31 N2 C9 C10 -113.19(16) . . . .
C24 N2 C9 C10 76.69(17) . . . .
C31 N2 C9 C8 75.34(19) . . . .
C24 N2 C9 C8 -94.78(16) . . . .
C8 C9 C10 N1 0.01(15) . . . .
N2 C9 C10 N1 -172.66(12) . . . .
C8 C9 C10 C11 179.26(13) . . . .
N2 C9 C10 C11 6.6(2) . . . .
C7 N1 C10 C9 -0.10(14) . . . .
C17 N1 C10 C9 172.94(12) . . . .
C7 N1 C10 C11 -179.39(12) . . . .
C17 N1 C10 C11 -6.36(19) . . . .
C9 C10 C11 C16 42.6(2) . . . .
N1 C10 C11 C16 -138.22(13) . . . .
C9 C10 C11 C12 -135.69(15) . . . .
N1 C10 C11 C12 43.44(19) . . . .
C16 C11 C12 C13 1.08(19) . . . .
C10 C11 C12 C13 179.42(13) . . . .
C11 C12 C13 C14 -1.3(2) . . . .
C12 C13 C14 C15 0.1(2) . . . .
C13 C14 C15 C16 1.4(2) . . . .
C14 C15 C16 C11 -1.7(2) . . . .
C12 C11 C16 C15 0.40(19) . . . .
C10 C11 C16 C15 -178.00(12) . . . .
C10 N1 C17 C18 71.47(17) . . . .
C7 N1 C17 C18 -116.49(14) . . . .
C10 N1 C17 C22 -108.36(15) . . . .
C7 N1 C17 C22 63.68(17) . . . .
C22 C17 C18 C19 0.8(2) . . . .
N1 C17 C18 C19 -179.05(12) . . . .
C17 C18 C19 C20 -0.3(2) . . . .
C23 O1 C20 C19 -2.2(2) . . . .
C23 O1 C20 C21 177.71(14) . . . .
C18 C19 C20 O1 179.41(14) . . . .
C18 C19 C20 C21 -0.5(2) . . . .
O1 C20 C21 C22 -179.11(14) . . . .
C19 C20 C21 C22 0.8(2) . . . .
C20 C21 C22 C17 -0.3(2) . . . .
C18 C17 C22 C21 -0.5(2) . . . .
N1 C17 C22 C21 179.36(13) . . . .
C31 N2 C24 C29 -83.86(17) . . . .
C9 N2 C24 C29 86.48(15) . . . .
C31 N2 C24 C25 96.24(16) . . . .
C9 N2 C24 C25 -93.43(15) . . . .
C29 C24 C25 C26 1.4(2) . . . .
N2 C24 C25 C26 -178.72(12) . . . .
C24 C25 C26 C27 1.2(2) . . . .
C30 O2 C27 C28 0.9(2) . . . .
C30 O2 C27 C26 -177.31(13) . . . .
C25 C26 C27 O2 175.23(13) . . . .
C25 C26 C27 C28 -3.1(2) . . . .
O2 C27 C28 C29 -175.68(13) . . . .
C26 C27 C28 C29 2.4(2) . . . .
C25 C24 C29 C28 -2.0(2) . . . .
N2 C24 C29 C28 178.09(13) . . . .
C27 C28 C29 C24 0.1(2) . . . .
C9 N2 C31 O3 1.0(3) . . . .
C24 N2 C31 O3 170.9(3) . . . .
C9 N2 C31 C32 -165.5(3) . . . .
C24 N2 C31 C32 4.3(4) . . . .
C9 N2 C31 O3' -178.5(2) . . . .
C24 N2 C31 O3' -8.7(3) . . . .
C9 N2 C31 C32' 14.9(5) . . . .
C24 N2 C31 C32' -175.3(4) . . . .
O3 C31 C32 O4 31.8(5) . . . .
N2 C31 C32 O4 -160.7(2) . . . .
O3' C31 C32 O4 -117.5(17) . . . .
C32' C31 C32 O4 18.9(7) . . . .
C33 O4 C32 C31 176.2(3) . . . .
C32 O4 C33 C34 -175.3(4) . . . .
C33' O4' C32' C31 154.6(4) . . . .
O3 C31 C32' O4' -73.5(19) . . . .
N2 C31 C32' O4' 169.3(3) . . . .
C32 C31 C32' O4' -10.3(7) . . . .
O3' C31 C32' O4' 6.2(8) . . . .
C32' O4' C33' C34' 154.6(4) . . . .
